data_4301663
loop_
_publ_author_name
'Almudena Garc\'ia-Fern\'andez'
'Josefina D\'iez'
'M. Pilar Gamasa'
'Elena Lastra'

_publ_contact_author
;     Josefina D\'iez
      Departamento de Qu\'imica Org\'anica e Inorg\'anica
      Facultad de Qu\'imica
      Universidad de Oviedo
      Avda. Juli\'an Claver\'ia, 8
      33006 Oviedo
      Spain
;
_publ_contact_author_email jdv@uniovi.es
_publ_contact_author_fax '0034 98 5103446'
_publ_contact_author_phone '0034 98 5102960'
_publ_section_title
;
Facile Modification of 1,3,5-Triaza-7-phosphatricyclo[3.3.1.13,7]decane
Phosphanes Coordinated to Ruthenium(II)
;
_journal_name_full 'Inorganic Chemistry'
_journal_page_first 2471
_journal_page_last 2481
_journal_paper_doi 10.1021/ic801710y
_journal_volume 48
_journal_year 2009
_chemical_compound_source synthesis
_chemical_formula_moiety 'C9 H17 N3 P,I'
_chemical_formula_sum 'C9 H17 I N3 P'
_chemical_formula_weight 325.13
_chemical_name_common (1-ALIL-PTA)I
_chemical_name_systematic
;
 ?
;
_space_group_IT_number 2
_symmetry_cell_setting triclinic
_symmetry_Int_Tables_number 2
_symmetry_space_group_name_Hall '-P 1'
_symmetry_space_group_name_H-M 'P -1'
_atom_sites_solution_hydrogens geom
_atom_sites_solution_primary direct
_atom_sites_solution_secondary difmap
_audit_creation_method SHELXL-97
_cell_angle_alpha 65.322(4)
_cell_angle_beta 77.208(4)
_cell_angle_gamma 61.020(4)
_cell_formula_units_Z 6
_cell_length_a 12.7323(5)
_cell_length_b 12.7842(6)
_cell_length_c 14.4661(7)
_cell_measurement_reflns_used 8963
_cell_measurement_temperature 150(2)
_cell_measurement_theta_max 73.6997
_cell_measurement_theta_min 3.3557
_cell_volume 1871.18(17)
_computing_cell_refinement
;
CrysAlisPro RED (Oxford Diffraction, 2008)
;
_computing_data_collection
;
CrysAlisPro CCD (Oxford Diffraction, 2008)
;
_computing_data_reduction
;
CrysAlisPro RED (Oxford Diffraction, 2008)
;
_computing_molecular_graphics 'PLATON (Spek, 2007)'
_computing_structure_refinement 'SHELXL-97 (Sheldrick, 1997)'
_computing_structure_solution 'SIR-92 (Altomare, 1994)'
_diffrn_ambient_temperature 150(2)
_diffrn_detector_area_resol_mean 8.2640
_diffrn_measured_fraction_theta_full 0.920
_diffrn_measured_fraction_theta_max 0.920
_diffrn_measurement_device
; 
165 mm Onyx CCD detector in \k-geometry diffractometer
;
_diffrn_measurement_device_type
;
 Oxford Diffraction Xcalibur Nova
;
_diffrn_measurement_method '\f and \w scans'
_diffrn_radiation_monochromator graphite
_diffrn_radiation_source 'Nova (Cu) X-ray Source'
_diffrn_radiation_type CuK\a
_diffrn_radiation_wavelength 1.5418
_diffrn_reflns_av_R_equivalents 0.0517
_diffrn_reflns_av_sigmaI/netI 0.0403
_diffrn_reflns_limit_h_max 14
_diffrn_reflns_limit_h_min -15
_diffrn_reflns_limit_k_max 15
_diffrn_reflns_limit_k_min -15
_diffrn_reflns_limit_l_max 17
_diffrn_reflns_limit_l_min -18
_diffrn_reflns_number 19261
_diffrn_reflns_theta_full 73.91
_diffrn_reflns_theta_max 73.91
_diffrn_reflns_theta_min 3.36
_diffrn_standards_number 0
_exptl_absorpt_coefficient_mu 21.137
_exptl_absorpt_correction_T_max 1.00000
_exptl_absorpt_correction_T_min 0.24001
_exptl_absorpt_correction_type multi-scan
_exptl_absorpt_process_details
;
CrysAlis RED, Oxford Diffraction Ltd.,
Version 1.171.32.15 (release 10-01-2008 CrysAlis171 .NET)
(compiled Jan 10 2008,16:37:18)
Empirical absorption correction using spherical harmonics,
 implemented in SCALE3 ABSPACK scaling algorithm.
;
_exptl_crystal_colour colorless
_exptl_crystal_density_diffrn 1.731
_exptl_crystal_density_method 'not measured'
_exptl_crystal_description prism
_exptl_crystal_F_000 960
_exptl_crystal_size_max 0.19
_exptl_crystal_size_mid 0.08
_exptl_crystal_size_min 0.05
_refine_diff_density_max 3.680
_refine_diff_density_min -1.529
_refine_diff_density_rms 0.187
_refine_ls_extinction_method none
_refine_ls_goodness_of_fit_ref 1.057
_refine_ls_hydrogen_treatment constr
_refine_ls_matrix_type full
_refine_ls_number_parameters 369
_refine_ls_number_reflns 6973
_refine_ls_number_restraints 3
_refine_ls_restrained_S_all 1.071
_refine_ls_R_factor_all 0.0767
_refine_ls_R_factor_gt 0.0600
_refine_ls_shift/su_max 0.000
_refine_ls_shift/su_mean 0.000
_refine_ls_structure_factor_coef Fsqd
_refine_ls_weighting_details 'calc w=1/[\s^2^(Fo^2^)+(0.1214P)^2^+4.6585P] where P=(Fo^2^+2Fc^2^)/3'
_refine_ls_weighting_scheme calc
_refine_ls_wR_factor_gt 0.1648
_refine_ls_wR_factor_ref 0.1887
_reflns_number_gt 5515
_reflns_number_total 6973
_reflns_threshold_expression >2sigma(I)
_cod_data_source_file ic801710y_si_001_1.cif
_cod_data_source_block 1-ALIL-PTAI
_cod_depositor_comments
;
The following automatic conversions were performed:
'_symmetry_cell_setting' value 'Triclinic' changed to 'triclinic'
according to '/home/saulius/struct/CIF-dictionaries/cif_core.dic'
dictionary named 'cif_core.dic' version 2.4.1 from 2010-06-29.

Automatic conversion script
Id: cif_fix_enum 1527 2010-12-29 10:47:43Z saulius 
;
_cod_original_cell_volume 1871.18(15)
_cod_database_code 4301663

loop_
_symmetry_equiv_pos_as_xyz
'x, y, z'
'-x, -y, -z'

loop_
_atom_site_label
_atom_site_type_symbol
_atom_site_fract_x
_atom_site_fract_y
_atom_site_fract_z
_atom_site_U_iso_or_equiv
_atom_site_adp_type
_atom_site_occupancy
_atom_site_symmetry_multiplicity
_atom_site_calc_flag
_atom_site_refinement_flags
_atom_site_disorder_assembly
_atom_site_disorder_group
C1 C 0.1751(8) 0.3657(8) 0.7002(6) 0.0426(18) Uani 1 1 d . . .
H1A H 0.2514 0.3337 0.6649 0.051 Uiso 1 1 calc R . .
H1B H 0.1119 0.3996 0.6540 0.051 Uiso 1 1 calc R . .
C2 C 0.2719(9) 0.2146(8) 0.8921(7) 0.050(2) Uani 1 1 d . . .
H2A H 0.2680 0.1557 0.9605 0.060 Uiso 1 1 calc R . .
H2B H 0.3530 0.1779 0.8654 0.060 Uiso 1 1 calc R . .
C3 C 0.0250(8) 0.3308(8) 0.8663(7) 0.050(2) Uani 1 1 d . . .
H3A H -0.0418 0.3635 0.8242 0.060 Uiso 1 1 calc R . .
H3B H 0.0101 0.2771 0.9336 0.060 Uiso 1 1 calc R . .
C4 C 0.2619(8) 0.4236(8) 0.8009(6) 0.0425(18) Uani 1 1 d . . .
H4A H 0.3401 0.3806 0.7725 0.051 Uiso 1 1 calc R . .
H4B H 0.2602 0.4957 0.8097 0.051 Uiso 1 1 calc R . .
C5 C 0.0421(8) 0.5300(8) 0.7767(7) 0.0456(19) Uani 1 1 d . . .
H5A H 0.0312 0.6063 0.7848 0.055 Uiso 1 1 calc R . .
H5B H -0.0205 0.5553 0.7331 0.055 Uiso 1 1 calc R . .
C6 C 0.1280(9) 0.3967(9) 0.9391(7) 0.052(2) Uani 1 1 d . . .
H6A H 0.1208 0.4695 0.9506 0.063 Uiso 1 1 calc R . .
H6B H 0.1193 0.3355 1.0046 0.063 Uiso 1 1 calc R . .
C7 C 0.1740(8) 0.5820(8) 0.6304(7) 0.048(2) Uani 1 1 d . . .
H7A H 0.1170 0.6072 0.5816 0.058 Uiso 1 1 calc R . .
H7B H 0.1516 0.6556 0.6481 0.058 Uiso 1 1 calc R . .
C8 C 0.2953(10) 0.5476(9) 0.5817(7) 0.056(2) Uani 1 1 d . . .
H8 H 0.3272 0.4835 0.5546 0.067 Uiso 1 1 calc R . .
C9 C 0.3579(12) 0.6061(11) 0.5762(9) 0.070(3) Uani 1 1 d . . .
H9A H 0.3265 0.6703 0.6032 0.084 Uiso 1 1 calc R . .
H9B H 0.4340 0.5836 0.5454 0.084 Uiso 1 1 calc R . .
C10 C 0.7353(8) 0.2376(8) 0.7059(7) 0.0450(19) Uani 1 1 d . . .
H10A H 0.6871 0.2275 0.6697 0.054 Uiso 1 1 calc R . .
H10B H 0.7529 0.3084 0.6599 0.054 Uiso 1 1 calc R . .
C11 C 0.6582(8) 0.1173(9) 0.8975(7) 0.051(2) Uani 1 1 d . . .
H11A H 0.6279 0.1162 0.9655 0.062 Uiso 1 1 calc R . .
H11B H 0.6080 0.0996 0.8703 0.062 Uiso 1 1 calc R . .
C12 C 0.7706(9) 0.2672(9) 0.8723(8) 0.052(2) Uani 1 1 d . . .
H12A H 0.7876 0.3396 0.8299 0.062 Uiso 1 1 calc R . .
H12B H 0.7454 0.2729 0.9391 0.062 Uiso 1 1 calc R . .
C13 C 0.8642(9) 0.0336(9) 0.9478(7) 0.052(2) Uani 1 1 d . . .
H13A H 0.8302 0.0429 1.0125 0.063 Uiso 1 1 calc R . .
H13B H 0.9412 -0.0418 0.9608 0.063 Uiso 1 1 calc R . .
C14 C 0.9316(8) 0.1332(8) 0.7867(7) 0.0460(19) Uani 1 1 d . . .
H14A H 1.0094 0.0588 0.7971 0.055 Uiso 1 1 calc R . .
H14B H 0.9437 0.2083 0.7426 0.055 Uiso 1 1 calc R . .
C15 C 0.8294(9) 0.0021(8) 0.8079(7) 0.0464(19) Uani 1 1 d . . .
H15A H 0.7730 -0.0058 0.7790 0.056 Uiso 1 1 calc R . .
H15B H 0.9047 -0.0752 0.8172 0.056 Uiso 1 1 calc R . .
C16 C 0.9162(10) 0.0891(12) 0.6411(8) 0.064(3) Uani 1 1 d . . .
H16A H 0.9227 0.1651 0.5909 0.077 Uiso 1 1 calc R . .
H16B H 0.9970 0.0219 0.6598 0.077 Uiso 1 1 calc R . .
C17 C 0.8575(12) 0.0476(13) 0.5946(9) 0.077(3) Uani 1 1 d . . .
H17 H 0.7841 0.1066 0.5634 0.092 Uiso 1 1 calc R . .
C18 C 0.9090(15) -0.0766(17) 0.5964(13) 0.104(5) Uani 1 1 d . . .
H18A H 0.9823 -0.1365 0.6274 0.124 Uiso 1 1 calc R . .
H18B H 0.8702 -0.1001 0.5667 0.124 Uiso 1 1 calc R . .
C19 C 0.3729(10) 0.2051(9) 0.2903(7) 0.057(2) Uani 1 1 d . . .
H19A H 0.3195 0.2508 0.3342 0.069 Uiso 1 1 calc R . .
H19B H 0.3937 0.1147 0.3268 0.069 Uiso 1 1 calc R . .
C20 C 0.2909(9) 0.4212(9) 0.1218(9) 0.060(3) Uani 1 1 d . . .
H20A H 0.2605 0.4644 0.0533 0.072 Uiso 1 1 calc R . .
H20B H 0.2358 0.4717 0.1620 0.072 Uiso 1 1 calc R . .
C21 C 0.4236(8) 0.1837(9) 0.1023(7) 0.050(2) Uani 1 1 d . . .
H21A H 0.4483 0.0920 0.1306 0.060 Uiso 1 1 calc R . .
H21B H 0.3998 0.2157 0.0328 0.060 Uiso 1 1 calc R . .
C22 C 0.4543(9) 0.3661(8) 0.2166(7) 0.049(2) Uani 1 1 d . . .
H22A H 0.3943 0.4129 0.2573 0.059 Uiso 1 1 calc R . .
H22B H 0.5253 0.3781 0.2114 0.059 Uiso 1 1 calc R . .
C23 C 0.4972(9) 0.3454(9) 0.0570(7) 0.052(2) Uani 1 1 d . . .
H23A H 0.5701 0.3546 0.0502 0.062 Uiso 1 1 calc R . .
H23B H 0.4661 0.3820 -0.0105 0.062 Uiso 1 1 calc R . .
C24 C 0.5719(8) 0.1524(8) 0.2009(6) 0.0457(19) Uani 1 1 d . . .
H24A H 0.6480 0.1547 0.1959 0.055 Uiso 1 1 calc R . .
H24B H 0.5864 0.0632 0.2311 0.055 Uiso 1 1 calc R . .
C25 C 0.5512(16) 0.1691(11) 0.3680(8) 0.091(5) Uani 1 1 d D . .
H25A H 0.4915 0.1801 0.4225 0.109 Uiso 1 1 calc R A .
H25B H 0.5918 0.2201 0.3598 0.109 Uiso 1 1 calc R . .
C26 C 0.646(3) 0.024(3) 0.402(4) 0.34(3) Uiso 1 1 d D A -1
H26 H 0.5949 -0.0146 0.4339 0.412 Uiso 1 1 calc R A -1
C27 C 0.762(2) -0.091(2) 0.416(2) 0.155(9) Uiso 1 1 d D . .
H27A H 0.8323 -0.0820 0.3902 0.186 Uiso 1 1 calc R A .
H27B H 0.7653 -0.1720 0.4496 0.186 Uiso 1 1 calc R . .
I1 I 0.16555(5) 0.48129(5) 0.39717(4) 0.04859(18) Uani 1 1 d . . .
I2 I -0.49245(5) 0.15517(5) -0.34932(4) 0.04812(18) Uani 1 1 d . . .
I3 I 0.16892(5) -0.25548(6) -0.15821(5) 0.05329(19) Uani 1 1 d . . .
N1 N 0.1646(6) 0.4744(6) 0.7255(5) 0.0395(15) Uani 1 1 d . . .
N2 N 0.2464(7) 0.3376(7) 0.8969(5) 0.0451(16) Uani 1 1 d . . .
N3 N 0.0301(7) 0.4406(7) 0.8741(5) 0.0450(16) Uani 1 1 d . . .
N4 N 0.8500(7) 0.1185(6) 0.7341(5) 0.0438(16) Uani 1 1 d . . .
N5 N 0.7838(7) 0.0135(7) 0.9044(5) 0.0462(16) Uani 1 1 d . . .
N6 N 0.8829(7) 0.1457(7) 0.8819(6) 0.0446(16) Uani 1 1 d . . .
N7 N 0.4861(8) 0.2226(7) 0.2699(5) 0.0504(18) Uani 1 1 d . A .
N8 N 0.4097(7) 0.4166(7) 0.1180(5) 0.0471(16) Uani 1 1 d . . .
N9 N 0.5268(7) 0.2068(7) 0.1015(5) 0.0450(16) Uani 1 1 d . . .
P1 P 0.1654(2) 0.2309(2) 0.81120(18) 0.0467(5) Uani 1 1 d . . .
P2 P 0.6461(2) 0.2785(2) 0.8169(2) 0.0529(6) Uani 1 1 d . . .
P3 P 0.2929(2) 0.2611(2) 0.1766(3) 0.0613(7) Uani 1 1 d . . .

loop_
_atom_site_aniso_label
_atom_site_aniso_U_11
_atom_site_aniso_U_22
_atom_site_aniso_U_33
_atom_site_aniso_U_23
_atom_site_aniso_U_13
_atom_site_aniso_U_12
C1 0.045(4) 0.047(4) 0.045(4) -0.025(3) -0.001(4) -0.020(4)
C2 0.053(5) 0.047(4) 0.042(4) -0.005(4) -0.008(4) -0.022(4)
C3 0.050(5) 0.050(5) 0.053(5) -0.023(4) -0.006(4) -0.019(4)
C4 0.042(4) 0.047(4) 0.042(4) -0.015(3) -0.010(3) -0.019(4)
C5 0.044(5) 0.039(4) 0.053(5) -0.018(4) -0.003(4) -0.016(4)
C6 0.068(6) 0.062(5) 0.038(4) -0.024(4) 0.000(4) -0.031(5)
C7 0.055(5) 0.045(4) 0.043(4) -0.007(3) -0.002(4) -0.029(4)
C8 0.065(6) 0.049(5) 0.050(5) -0.015(4) -0.003(4) -0.025(5)
C9 0.085(8) 0.071(7) 0.066(6) -0.023(5) 0.013(6) -0.051(7)
C10 0.053(5) 0.042(4) 0.047(4) -0.009(3) -0.008(4) -0.029(4)
C11 0.050(5) 0.062(5) 0.056(5) -0.031(4) 0.007(4) -0.030(5)
C12 0.059(6) 0.047(4) 0.062(5) -0.027(4) -0.007(4) -0.024(4)
C13 0.057(6) 0.049(5) 0.046(4) -0.009(4) -0.009(4) -0.023(4)
C14 0.046(5) 0.045(4) 0.047(4) -0.015(4) -0.005(4) -0.020(4)
C15 0.058(5) 0.040(4) 0.047(4) -0.021(3) 0.002(4) -0.022(4)
C16 0.061(6) 0.086(7) 0.046(5) -0.031(5) 0.005(4) -0.030(6)
C17 0.082(8) 0.087(8) 0.058(6) -0.034(6) 0.001(6) -0.029(7)
C18 0.091(10) 0.128(13) 0.119(12) -0.088(11) 0.010(9) -0.038(9)
C19 0.079(7) 0.046(5) 0.054(5) -0.027(4) 0.020(5) -0.035(5)
C20 0.049(5) 0.047(5) 0.082(7) -0.024(5) 0.002(5) -0.021(4)
C21 0.050(5) 0.052(5) 0.052(5) -0.023(4) -0.013(4) -0.016(4)
C22 0.060(5) 0.041(4) 0.053(5) -0.025(4) 0.002(4) -0.023(4)
C23 0.055(5) 0.057(5) 0.039(4) -0.012(4) -0.003(4) -0.024(4)
C24 0.051(5) 0.040(4) 0.047(4) -0.015(3) -0.011(4) -0.017(4)
C25 0.183(16) 0.072(7) 0.044(5) -0.006(5) -0.031(7) -0.076(9)
I1 0.0515(3) 0.0554(3) 0.0384(3) -0.0185(2) -0.0009(2) -0.0222(3)
I2 0.0471(3) 0.0428(3) 0.0541(3) -0.0179(2) -0.0052(2) -0.0177(2)
I3 0.0500(3) 0.0517(3) 0.0642(4) -0.0272(3) -0.0051(3) -0.0204(3)
N1 0.043(4) 0.036(3) 0.039(3) -0.014(3) -0.008(3) -0.014(3)
N2 0.045(4) 0.054(4) 0.041(3) -0.014(3) -0.005(3) -0.027(3)
N3 0.048(4) 0.050(4) 0.046(4) -0.025(3) 0.005(3) -0.024(3)
N4 0.050(4) 0.042(3) 0.043(4) -0.015(3) -0.004(3) -0.022(3)
N5 0.055(4) 0.045(4) 0.039(3) -0.013(3) 0.004(3) -0.026(3)
N6 0.048(4) 0.044(4) 0.049(4) -0.016(3) -0.008(3) -0.023(3)
N7 0.078(5) 0.045(4) 0.040(4) -0.017(3) -0.001(4) -0.036(4)
N8 0.053(4) 0.043(4) 0.044(4) -0.014(3) -0.003(3) -0.020(3)
N9 0.050(4) 0.044(4) 0.042(3) -0.017(3) -0.001(3) -0.020(3)
P1 0.0494(12) 0.0456(11) 0.0497(11) -0.0184(9) -0.0009(10) -0.0236(10)
P2 0.0463(12) 0.0504(12) 0.0673(14) -0.0299(11) -0.0071(11) -0.0159(10)
P3 0.0477(13) 0.0483(12) 0.0933(19) -0.0308(13) 0.0011(13) -0.0221(11)

loop_
_atom_type_symbol
_atom_type_description
_atom_type_scat_dispersion_real
_atom_type_scat_dispersion_imag
_atom_type_scat_source
C C 0.0181 0.0091 'International Tables Vol C Tables 4.2.6.8 and 6.1.1.4'
H H 0.0000 0.0000 'International Tables Vol C Tables 4.2.6.8 and 6.1.1.4'
I I -0.3257 6.8362 'International Tables Vol C Tables 4.2.6.8 and 6.1.1.4'
N N 0.0311 0.0180 'International Tables Vol C Tables 4.2.6.8 and 6.1.1.4'
P P 0.2955 0.4335 'International Tables Vol C Tables 4.2.6.8 and 6.1.1.4'

loop_
_geom_angle_atom_site_label_1
_geom_angle_atom_site_label_2
_geom_angle_atom_site_label_3
_geom_angle
_geom_angle_site_symmetry_1
_geom_angle_site_symmetry_3
_geom_angle_publ_flag
N1 C1 P1 114.4(5) . . ?
N2 C2 P1 113.1(6) . . ?
N3 C3 P1 113.1(7) . . ?
N2 C4 N1 112.8(7) . . ?
N3 C5 N1 112.4(6) . . ?
N2 C6 N3 113.7(7) . . ?
C8 C7 N1 113.9(7) . . ?
C9 C8 C7 120.8(10) . . ?
N4 C10 P2 113.7(6) . . ?
N5 C11 P2 113.2(6) . . ?
N6 C12 P2 113.1(6) . . ?
N6 C13 N5 113.2(7) . . ?
N6 C14 N4 112.4(7) . . ?
N5 C15 N4 111.6(6) . . ?
C17 C16 N4 113.6(9) . . ?
C18 C17 C16 121.7(13) . . ?
N7 C19 P3 114.3(6) . . ?
N8 C20 P3 113.6(6) . . ?
N9 C21 P3 113.2(6) . . ?
N8 C22 N7 111.7(7) . . ?
N8 C23 N9 112.9(7) . . ?
N9 C24 N7 112.6(7) . . ?
N7 C25 C26 116(2) . . ?
C27 C26 C25 160(4) . . ?
C1 N1 C7 111.6(6) . . ?
C1 N1 C5 109.2(6) . . ?
C7 N1 C5 107.9(6) . . ?
C1 N1 C4 110.2(6) . . ?
C7 N1 C4 110.1(6) . . ?
C5 N1 C4 107.7(6) . . ?
C4 N2 C6 110.4(7) . . ?
C4 N2 C2 111.8(7) . . ?
C6 N2 C2 112.3(7) . . ?
C5 N3 C6 109.6(7) . . ?
C5 N3 C3 112.3(7) . . ?
C6 N3 C3 111.5(7) . . ?
C10 N4 C16 110.9(7) . . ?
C10 N4 C15 111.9(7) . . ?
C16 N4 C15 108.0(7) . . ?
C10 N4 C14 110.4(6) . . ?
C16 N4 C14 108.2(7) . . ?
C15 N4 C14 107.3(6) . . ?
C15 N5 C13 110.7(8) . . ?
C15 N5 C11 111.6(7) . . ?
C13 N5 C11 111.4(7) . . ?
C14 N6 C13 109.2(7) . . ?
C14 N6 C12 113.1(7) . . ?
C13 N6 C12 111.5(8) . . ?
C19 N7 C24 110.1(7) . . ?
C19 N7 C25 111.6(9) . . ?
C24 N7 C25 107.8(9) . . ?
C19 N7 C22 109.5(8) . . ?
C24 N7 C22 108.6(7) . . ?
C25 N7 C22 109.3(7) . . ?
C22 N8 C23 109.9(7) . . ?
C22 N8 C20 111.9(8) . . ?
C23 N8 C20 112.6(8) . . ?
C24 N9 C21 111.4(7) . . ?
C24 N9 C23 109.4(7) . . ?
C21 N9 C23 112.4(7) . . ?
C1 P1 C3 95.7(4) . . ?
C1 P1 C2 97.0(4) . . ?
C3 P1 C2 96.7(4) . . ?
C11 P2 C12 97.4(4) . . ?
C11 P2 C10 97.1(4) . . ?
C12 P2 C10 95.5(4) . . ?
C19 P3 C21 97.3(4) . . ?
C19 P3 C20 95.5(5) . . ?
C21 P3 C20 97.3(5) . . ?

loop_
_geom_bond_atom_site_label_1
_geom_bond_atom_site_label_2
_geom_bond_distance
_geom_bond_site_symmetry_2
_geom_bond_publ_flag
C1 N1 1.518(10) . ?
C1 P1 1.836(9) . ?
C2 N2 1.472(12) . ?
C2 P1 1.865(9) . ?
C3 N3 1.488(11) . ?
C3 P1 1.862(9) . ?
C4 N2 1.411(11) . ?
C4 N1 1.541(9) . ?
C5 N3 1.429(11) . ?
C5 N1 1.530(11) . ?
C6 N2 1.446(12) . ?
C6 N3 1.468(12) . ?
C7 C8 1.481(14) . ?
C7 N1 1.518(10) . ?
C8 C9 1.305(16) . ?
C10 N4 1.486(11) . ?
C10 P2 1.860(9) . ?
C11 N5 1.494(12) . ?
C11 P2 1.843(10) . ?
C12 N6 1.495(12) . ?
C12 P2 1.849(9) . ?
C13 N6 1.453(11) . ?
C13 N5 1.477(12) . ?
C14 N6 1.421(11) . ?
C14 N4 1.534(11) . ?
C15 N5 1.426(11) . ?
C15 N4 1.533(11) . ?
C16 C17 1.483(17) . ?
C16 N4 1.507(12) . ?
C17 C18 1.384(19) . ?
C19 N7 1.511(14) . ?
C19 P3 1.820(11) . ?
C20 N8 1.475(13) . ?
C20 P3 1.850(10) . ?
C21 N9 1.477(12) . ?
C21 P3 1.844(10) . ?
C22 N8 1.418(11) . ?
C22 N7 1.537(11) . ?
C23 N8 1.449(12) . ?
C23 N9 1.485(12) . ?
C24 N9 1.423(11) . ?
C24 N7 1.519(12) . ?
C25 N7 1.527(13) . ?
C25 C26 1.570(18) . ?
C26 C27 1.473(18) . ?

loop_
_geom_torsion_atom_site_label_1
_geom_torsion_atom_site_label_2
_geom_torsion_atom_site_label_3
_geom_torsion_atom_site_label_4
_geom_torsion
_geom_torsion_site_symmetry_1
_geom_torsion_site_symmetry_2
_geom_torsion_site_symmetry_3
_geom_torsion_site_symmetry_4
_geom_torsion_publ_flag
N1 C7 C8 C9 -115.8(10) . . . . ?
N4 C16 C17 C18 -111.8(14) . . . . ?
N7 C25 C26 C27 98(13) . . . . ?
P1 C1 N1 C7 179.7(6) . . . . ?
P1 C1 N1 C5 -61.1(7) . . . . ?
P1 C1 N1 C4 57.0(8) . . . . ?
C8 C7 N1 C1 -69.3(9) . . . . ?
C8 C7 N1 C5 170.7(8) . . . . ?
C8 C7 N1 C4 53.4(10) . . . . ?
N3 C5 N1 C1 66.2(8) . . . . ?
N3 C5 N1 C7 -172.4(7) . . . . ?
N3 C5 N1 C4 -53.5(8) . . . . ?
N2 C4 N1 C1 -65.7(9) . . . . ?
N2 C4 N1 C7 170.8(7) . . . . ?
N2 C4 N1 C5 53.3(8) . . . . ?
N1 C4 N2 C6 -55.8(9) . . . . ?
N1 C4 N2 C2 70.1(9) . . . . ?
N3 C6 N2 C4 58.0(10) . . . . ?
N3 C6 N2 C2 -67.6(9) . . . . ?
P1 C2 N2 C4 -64.3(9) . . . . ?
P1 C2 N2 C6 60.5(8) . . . . ?
N1 C5 N3 C6 56.0(9) . . . . ?
N1 C5 N3 C3 -68.5(9) . . . . ?
N2 C6 N3 C5 -57.9(10) . . . . ?
N2 C6 N3 C3 67.1(10) . . . . ?
P1 C3 N3 C5 63.4(8) . . . . ?
P1 C3 N3 C6 -60.1(9) . . . . ?
P2 C10 N4 C16 178.6(6) . . . . ?
P2 C10 N4 C15 57.9(8) . . . . ?
P2 C10 N4 C14 -61.5(8) . . . . ?
C17 C16 N4 C10 -70.0(12) . . . . ?
C17 C16 N4 C15 52.9(11) . . . . ?
C17 C16 N4 C14 168.7(9) . . . . ?
N5 C15 N4 C10 -66.6(9) . . . . ?
N5 C15 N4 C16 171.0(8) . . . . ?
N5 C15 N4 C14 54.6(9) . . . . ?
N6 C14 N4 C10 65.6(9) . . . . ?
N6 C14 N4 C16 -172.9(7) . . . . ?
N6 C14 N4 C15 -56.6(9) . . . . ?
N4 C15 N5 C13 -55.6(9) . . . . ?
N4 C15 N5 C11 69.1(10) . . . . ?
N6 C13 N5 C15 57.4(10) . . . . ?
N6 C13 N5 C11 -67.4(10) . . . . ?
P2 C11 N5 C15 -64.2(9) . . . . ?
P2 C11 N5 C13 60.1(9) . . . . ?
N4 C14 N6 C13 58.5(9) . . . . ?
N4 C14 N6 C12 -66.4(9) . . . . ?
N5 C13 N6 C14 -58.1(10) . . . . ?
N5 C13 N6 C12 67.7(10) . . . . ?
P2 C12 N6 C14 62.9(9) . . . . ?
P2 C12 N6 C13 -60.7(9) . . . . ?
P3 C19 N7 C24 -58.2(8) . . . . ?
P3 C19 N7 C25 -177.8(7) . . . . ?
P3 C19 N7 C22 61.1(8) . . . . ?
N9 C24 N7 C19 66.4(9) . . . . ?
N9 C24 N7 C25 -171.7(8) . . . . ?
N9 C24 N7 C22 -53.5(10) . . . . ?
C26 C25 N7 C19 90(2) . . . . ?
C26 C25 N7 C24 -31(2) . . . . ?
C26 C25 N7 C22 -149(2) . . . . ?
N8 C22 N7 C19 -66.2(10) . . . . ?
N8 C22 N7 C24 54.1(10) . . . . ?
N8 C22 N7 C25 171.4(10) . . . . ?
N7 C22 N8 C23 -57.4(11) . . . . ?
N7 C22 N8 C20 68.5(10) . . . . ?
N9 C23 N8 C22 59.7(10) . . . . ?
N9 C23 N8 C20 -65.8(10) . . . . ?
P3 C20 N8 C22 -64.4(9) . . . . ?
P3 C20 N8 C23 60.0(10) . . . . ?
N7 C24 N9 C21 -69.6(9) . . . . ?
N7 C24 N9 C23 55.3(10) . . . . ?
P3 C21 N9 C24 63.4(8) . . . . ?
P3 C21 N9 C23 -59.9(8) . . . . ?
N8 C23 N9 C24 -58.4(10) . . . . ?
N8 C23 N9 C21 66.0(10) . . . . ?
N1 C1 P1 C3 50.6(7) . . . . ?
N1 C1 P1 C2 -46.9(7) . . . . ?
N3 C3 P1 C1 -49.8(7) . . . . ?
N3 C3 P1 C2 47.9(7) . . . . ?
N2 C2 P1 C1 48.8(7) . . . . ?
N2 C2 P1 C3 -47.8(7) . . . . ?
N5 C11 P2 C12 -48.0(7) . . . . ?
N5 C11 P2 C10 48.5(7) . . . . ?
N6 C12 P2 C11 48.1(8) . . . . ?
N6 C12 P2 C10 -49.9(7) . . . . ?
N4 C10 P2 C11 -46.8(7) . . . . ?
N4 C10 P2 C12 51.4(6) . . . . ?
N7 C19 P3 C21 47.6(7) . . . . ?
N7 C19 P3 C20 -50.5(7) . . . . ?
N9 C21 P3 C19 -48.8(7) . . . . ?
N9 C21 P3 C20 47.7(7) . . . . ?
N8 C20 P3 C19 50.5(9) . . . . ?
N8 C20 P3 C21 -47.6(9) . . . . ?
